data_4003918
loop_
_publ_author_name
'Zhang, Di'
'Chen, Weilong'
'Zou, Jie'
'Luo, Jingdong'

_publ_section_title
;
 Critical Role of Non-classical Intermolecular Hydrogen Bonding in
 Affecting the \p--\p Stacking and Nonlinear Optical Properties of
 Tricyanofuran-Based Push--Pull Heptamethines
;
_journal_issue 10
_journal_name_full 'Chemistry of Materials'
_journal_page_first 3702
_journal_page_last 3711
_journal_paper_doi 10.1021/acs.chemmater.1c00704
_journal_volume 33
_journal_year 2021
_chemical_formula_sum 'C58 H57 N5 O2 S'
_chemical_formula_weight 888.14
_space_group_crystal_system triclinic
_space_group_IT_number 2
_space_group_name_Hall '-P 1'
_space_group_name_H-M_alt 'P -1'
_atom_sites_solution_hydrogens geom
_audit_creation_method SHELXL-2016/6
_cell_angle_alpha 108.9720(10)
_cell_angle_beta 92.5370(10)
_cell_angle_gamma 101.5180(10)
_cell_formula_units_Z 2
_cell_length_a 9.9594(3)
_cell_length_b 15.4166(5)
_cell_length_c 17.0470(5)
_cell_measurement_reflns_used 9785
_cell_measurement_temperature 238(2)
_cell_measurement_theta_max 74.65
_cell_measurement_theta_min 3.11
_cell_volume 2408.47(13)
_computing_cell_refinement 'Bruker Saint'
_computing_data_collection 'Bruker Apex3'
_computing_data_reduction 'Bruker Saint'
_computing_structure_refinement 'SHELXL-2016/6 (Sheldrick, 2016)'
_computing_structure_solution 'SHELXT 2014/5 (Sheldrick, 2014)'
_diffrn_ambient_temperature 238(2)
_diffrn_measured_fraction_theta_full 0.999
_diffrn_measured_fraction_theta_max 0.995
_diffrn_measurement_device_type 'Bruker D8 Venture Photon II'
_diffrn_measurement_method 'phi and omega scans'
_diffrn_radiation_type CuK\a
_diffrn_radiation_wavelength 1.54178
_diffrn_reflns_av_R_equivalents 0.0587
_diffrn_reflns_av_unetI/netI 0.0569
_diffrn_reflns_Laue_measured_fraction_full 0.999
_diffrn_reflns_Laue_measured_fraction_max 0.995
_diffrn_reflns_limit_h_max 12
_diffrn_reflns_limit_h_min -12
_diffrn_reflns_limit_k_max 19
_diffrn_reflns_limit_k_min -19
_diffrn_reflns_limit_l_max 21
_diffrn_reflns_limit_l_min -20
_diffrn_reflns_number 44434
_diffrn_reflns_point_group_measured_fraction_full 0.999
_diffrn_reflns_point_group_measured_fraction_max 0.995
_diffrn_reflns_theta_full 67.679
_diffrn_reflns_theta_max 74.641
_diffrn_reflns_theta_min 2.760
_diffrn_source 'micro focus'
_exptl_absorpt_coefficient_mu 0.971
_exptl_absorpt_correction_T_max 0.7538
_exptl_absorpt_correction_T_min 0.5490
_exptl_absorpt_correction_type multi-scan
_exptl_absorpt_process_details
;
 SADABS 2016/2: Krause, L., Herbst-Irmer, R., Sheldrick G.M. & Stalke D.,
 J. Appl. Cryst. 48 (2015) 3-10
;
_exptl_crystal_colour green
_exptl_crystal_density_diffrn 1.225
_exptl_crystal_description block
_exptl_crystal_F_000 944
_exptl_crystal_size_max 0.54
_exptl_crystal_size_mid 0.25
_exptl_crystal_size_min 0.05
_refine_diff_density_max 0.784
_refine_diff_density_min -0.367
_refine_diff_density_rms 0.051
_refine_ls_extinction_method none
_refine_ls_goodness_of_fit_ref 1.040
_refine_ls_hydrogen_treatment constr
_refine_ls_matrix_type full
_refine_ls_number_parameters 678
_refine_ls_number_reflns 9826
_refine_ls_number_restraints 9
_refine_ls_restrained_S_all 1.039
_refine_ls_R_factor_all 0.0555
_refine_ls_R_factor_gt 0.0502
_refine_ls_shift/su_max 0.001
_refine_ls_shift/su_mean 0.000
_refine_ls_structure_factor_coef Fsqd
_refine_ls_weighting_details 'w=1/[\s^2^(Fo^2^)+(0.0843P)^2^+0.4392P] where P=(Fo^2^+2Fc^2^)/3'
_refine_ls_weighting_scheme calc
_refine_ls_wR_factor_gt 0.1393
_refine_ls_wR_factor_ref 0.1447
_reflns_Friedel_coverage 0.000
_reflns_number_gt 8645
_reflns_number_total 9826
_reflns_threshold_expression 'I > 2\s(I)'
_cod_data_source_file cm1c00704_si_003.cif
_cod_data_source_block 1_a
_cod_depositor_comments 'Adding full bibliography for 4003918--4003919.cif.'
_cod_database_code 4003918
_shelx_shelxl_version_number 2016/6
_shelx_space_group_comment
;
The symmetry employed for this shelxl refinement is uniquely defined
by the following loop, which should always be used as a source of
symmetry information in preference to the above space-group names.
They are only intended as comments.
;

loop_
_space_group_symop_operation_xyz
'x, y, z'
'-x, -y, -z'

loop_
_atom_site_label
_atom_site_type_symbol
_atom_site_fract_x
_atom_site_fract_y
_atom_site_fract_z
_atom_site_U_iso_or_equiv
_atom_site_adp_type
_atom_site_occupancy
_atom_site_site_symmetry_order
_atom_site_calc_flag
_atom_site_refinement_flags_posn
_atom_site_refinement_flags_adp
_atom_site_refinement_flags_occupancy
_atom_site_disorder_assembly
_atom_site_disorder_group
S1 S 0.52812(3) 0.72165(3) 0.34712(2) 0.03592(11) Uani 1 1 d . . . . .
O1 O 0.26521(10) 0.64110(7) 0.35575(6) 0.0359(2) Uani 1 1 d . . . . .
O2 O 0.25598(15) 0.94457(9) 0.66858(7) 0.0507(3) Uani 1 1 d . . . . .
N1 N 0.66613(14) 0.56657(10) -0.04249(8) 0.0410(3) Uani 1 1 d . . . . .
N2 N 0.41222(13) 0.54947(9) 0.35064(8) 0.0365(3) Uani 1 1 d . . . . .
N3 N 0.1050(2) 1.12758(13) 0.51915(12) 0.0637(4) Uani 1 1 d . . . . .
N4 N 0.0720(2) 1.21973(14) 0.74012(13) 0.0740(5) Uani 1 1 d . . . . .
N5 N 0.2064(4) 1.0495(3) 0.87451(14) 0.1155(11) Uani 1 1 d . . . . .
C1 C 0.2460(3) 0.7874(2) -0.1961(2) 0.0865(8) Uani 1 1 d . . . . .
H1A H 0.193317 0.788362 -0.244946 0.130 Uiso 1 1 calc R U . . .
H1B H 0.272633 0.850624 -0.155505 0.130 Uiso 1 1 calc R U . . .
H1C H 0.190002 0.746160 -0.171653 0.130 Uiso 1 1 calc R U . . .
C2 C 0.3728(2) 0.75206(18) -0.22118(14) 0.0643(5) Uani 1 1 d . . . . .
H2A H 0.428802 0.794748 -0.245194 0.077 Uiso 1 1 calc R U . . .
H2B H 0.344639 0.690099 -0.265046 0.077 Uiso 1 1 calc R U . . .
C3 C 0.4615(2) 0.74351(14) -0.15109(12) 0.0532(4) Uani 1 1 d . . . . .
H3AA H 0.488059 0.805019 -0.106492 0.064 Uiso 0.6 1 calc R U P A 1
H3AB H 0.406728 0.699308 -0.128086 0.064 Uiso 0.6 1 calc R U P A 1
H3A H 0.488059 0.805019 -0.106492 0.064 Uiso 0.4 1 calc R U P B 2
H3B H 0.406728 0.699308 -0.128086 0.064 Uiso 0.4 1 calc R U P B 2
C4 C 0.5899(2) 0.7105(2) -0.17728(15) 0.0667(6) Uani 0.6 1 d . . P C 1
H4A H 0.648147 0.755287 -0.198244 0.080 Uiso 0.6 1 calc R U P C 1
H4B H 0.565519 0.648997 -0.222021 0.080 Uiso 0.6 1 calc R U P C 1
C5 C 0.6701(4) 0.7026(3) -0.0990(3) 0.0404(8) Uani 0.6 1 d . . P C 1
H5 H 0.653746 0.749784 -0.047161 0.048 Uiso 0.6 1 calc R U P C 1
C6 C 0.8239(3) 0.7133(2) -0.1049(2) 0.0508(6) Uani 0.6 1 d . . P C 1
H6A H 0.864579 0.693872 -0.061750 0.061 Uiso 0.6 1 calc R U P C 1
H6B H 0.837421 0.670743 -0.159320 0.061 Uiso 0.6 1 calc R U P C 1
C7 C 0.8999(10) 0.8121(9) -0.0947(7) 0.0631(19) Uani 0.6 1 d . . P C 1
H7A H 0.874481 0.827212 -0.143459 0.095 Uiso 0.6 1 calc R U P C 1
H7B H 0.998558 0.816428 -0.088631 0.095 Uiso 0.6 1 calc R U P C 1
H7C H 0.875510 0.856220 -0.045321 0.095 Uiso 0.6 1 calc R U P C 1
C8 C 0.59887(17) 0.59849(12) -0.10224(9) 0.0441(3) Uani 0.6 1 d . . P C 1
H8A H 0.502595 0.596589 -0.091654 0.053 Uiso 0.6 1 calc R U P C 1
H8B H 0.598527 0.554442 -0.158670 0.053 Uiso 0.6 1 calc R U P C 1
C4A C 0.5899(2) 0.7105(2) -0.17728(15) 0.0667(6) Uani 0.4 1 d . . P C 2
H4AA H 0.652109 0.763895 -0.185475 0.080 Uiso 0.4 1 calc R U P C 2
H4AB H 0.562895 0.662120 -0.232718 0.080 Uiso 0.4 1 calc R U P C 2
C5A C 0.6805(6) 0.6700(5) -0.1274(4) 0.0428(12) Uani 0.4 1 d . . P C 2
H5A H 0.749359 0.643627 -0.162294 0.051 Uiso 0.4 1 calc R U P C 2
C6A C 0.7545(5) 0.7559(4) -0.0532(3) 0.0530(10) Uani 0.4 1 d . . P C 2
H6AA H 0.686715 0.791348 -0.027861 0.064 Uiso 0.4 1 calc R U P C 2
H6AB H 0.793949 0.734351 -0.011134 0.064 Uiso 0.4 1 calc R U P C 2
C7A C 0.8691(15) 0.8215(14) -0.0764(10) 0.066(3) Uani 0.4 1 d . . P C 2
H7AA H 0.831280 0.842452 -0.118643 0.099 Uiso 0.4 1 calc R U P C 2
H7AB H 0.939773 0.788118 -0.098174 0.099 Uiso 0.4 1 calc R U P C 2
H7AC H 0.909209 0.875559 -0.027224 0.099 Uiso 0.4 1 calc R U P C 2
C8A C 0.59887(17) 0.59849(12) -0.10224(9) 0.0441(3) Uani 0.4 1 d . . P C 2
H8AA H 0.562145 0.543661 -0.152516 0.053 Uiso 0.4 1 calc R U P C 2
H8AB H 0.519947 0.621759 -0.078175 0.053 Uiso 0.4 1 calc R U P C 2
C9 C 0.74559(16) 0.49964(11) -0.06448(9) 0.0392(3) Uani 1 1 d . . . . .
C10 C 0.79239(18) 0.45470(12) -0.13826(10) 0.0462(4) Uani 1 1 d . . . . .
H10 H 0.770514 0.466197 -0.187633 0.055 Uiso 1 1 calc R U . . .
C11 C 0.87506(18) 0.39032(11) -0.13645(11) 0.0502(4) Uani 1 1 d . . . . .
H11 H 0.908138 0.358941 -0.186213 0.060 Uiso 1 1 calc R U . . .
C12 C 0.90929(18) 0.37144(11) -0.06587(12) 0.0496(4) Uani 1 1 d . . . . .
H12 H 0.965209 0.328498 -0.067900 0.060 Uiso 1 1 calc R U . . .
C13 C 0.86000(16) 0.41700(10) 0.01067(11) 0.0426(3) Uani 1 1 d . . . . .
C14 C 0.88247(18) 0.40798(12) 0.08965(12) 0.0481(4) Uani 1 1 d . . . . .
H14 H 0.933175 0.364922 0.096034 0.058 Uiso 1 1 calc R U . . .
C15 C 0.83014(18) 0.46231(12) 0.15785(11) 0.0482(4) Uani 1 1 d . . . . .
H15 H 0.846945 0.454954 0.209756 0.058 Uiso 1 1 calc R U . . .
C16 C 0.75319(17) 0.52782(12) 0.15308(10) 0.0432(3) Uani 1 1 d . . . . .
H16 H 0.721532 0.564967 0.200918 0.052 Uiso 1 1 calc R U . . .
C17 C 0.72518(15) 0.53618(10) 0.07569(9) 0.0369(3) Uani 1 1 d . . . . .
C18 C 0.77982(15) 0.48068(10) 0.00788(9) 0.0379(3) Uani 1 1 d . . . . .
C19 C 0.65070(15) 0.59205(11) 0.04225(9) 0.0383(3) Uani 1 1 d . . . . .
C20 C 0.57709(16) 0.65817(12) 0.07946(10) 0.0418(3) Uani 1 1 d . . . . .
H20 H 0.540808 0.687564 0.045702 0.050 Uiso 1 1 calc R U . . .
C21 C 0.55155(15) 0.68547(11) 0.16316(9) 0.0373(3) Uani 1 1 d . . . . .
H21 H 0.585452 0.655330 0.197057 0.045 Uiso 1 1 calc R U . . .
C22 C 0.48009(15) 0.75352(11) 0.19931(9) 0.0372(3) Uani 1 1 d . . . . .
C23 C 0.4263(2) 0.80420(14) 0.14665(11) 0.0524(4) Uani 1 1 d . . . . .
H23A H 0.497985 0.819795 0.112737 0.063 Uiso 0.7 1 calc R U P D 1
H23B H 0.346610 0.761044 0.108277 0.063 Uiso 0.7 1 calc R U P D 1
H23C H 0.505030 0.848490 0.138329 0.063 Uiso 0.3 1 calc R U P E 2
H23D H 0.388547 0.757557 0.091630 0.063 Uiso 0.3 1 calc R U P E 2
C25 C 0.29508(18) 0.87706(13) 0.26209(10) 0.0449(4) Uani 1 1 d . . . . .
H25A H 0.276904 0.937319 0.296320 0.054 Uiso 0.7 1 calc R U P F 1
H25B H 0.206265 0.834434 0.235215 0.054 Uiso 0.7 1 calc R U P F 1
H25C H 0.195191 0.857435 0.261949 0.054 Uiso 0.3 1 calc R U P G 2
H25D H 0.320211 0.945714 0.288621 0.054 Uiso 0.3 1 calc R U P G 2
C26 C 0.36392(15) 0.83585(10) 0.31778(9) 0.0359(3) Uani 1 1 d . . . . .
C27 C 0.44751(14) 0.77424(10) 0.28305(9) 0.0335(3) Uani 1 1 d . . . . .
C24 C 0.3840(3) 0.89266(19) 0.19475(15) 0.0341(5) Uani 0.7 1 d . . P H 1
H24 H 0.470111 0.938344 0.224922 0.041 Uiso 0.7 1 calc R U P H 1
C28 C 0.3171(7) 0.9402(4) 0.1381(4) 0.0419(13) Uani 0.7 1 d D . P H 1
C29 C 0.4208(4) 0.9628(2) 0.0808(2) 0.0685(8) Uani 0.7 1 d D . P H 1
H29A H 0.506771 1.001158 0.113977 0.103 Uiso 0.7 1 calc R U P H 1
H29B H 0.384528 0.996872 0.049152 0.103 Uiso 0.7 1 calc R U P H 1
H29C H 0.437191 0.904658 0.042666 0.103 Uiso 0.7 1 calc R U P H 1
C30 C 0.2791(5) 1.0286(2) 0.19293(19) 0.0655(8) Uani 0.7 1 d D . P H 1
H30A H 0.206326 1.012083 0.224970 0.098 Uiso 0.7 1 calc R U P H 1
H30B H 0.247225 1.061146 0.158249 0.098 Uiso 0.7 1 calc R U P H 1
H30C H 0.359425 1.069486 0.230733 0.098 Uiso 0.7 1 calc R U P H 1
C31 C 0.1852(3) 0.8744(2) 0.0847(2) 0.0628(8) Uani 0.7 1 d D . P H 1
H31A H 0.207831 0.819118 0.045655 0.094 Uiso 0.7 1 calc R U P H 1
H31B H 0.142968 0.907073 0.053961 0.094 Uiso 0.7 1 calc R U P H 1
H31C H 0.121293 0.855376 0.120497 0.094 Uiso 0.7 1 calc R U P H 1
C24A C 0.3216(9) 0.8560(5) 0.1778(4) 0.0451(13) Uani 0.3 1 d . . P H 2
H24A H 0.240773 0.802643 0.153555 0.054 Uiso 0.3 1 calc R U P H 2
C28A C 0.2845(14) 0.9166(9) 0.1309(9) 0.042(3) Uani 0.3 1 d D . P H 2
C29A C 0.2819(12) 0.8708(7) 0.0356(4) 0.081(3) Uani 0.3 1 d D . P H 2
H29D H 0.375495 0.870958 0.021991 0.122 Uiso 0.3 1 calc R U P H 2
H29E H 0.240693 0.906218 0.007442 0.122 Uiso 0.3 1 calc R U P H 2
H29F H 0.228069 0.806460 0.017608 0.122 Uiso 0.3 1 calc R U P H 2
C30A C 0.3809(10) 1.0157(7) 0.1590(7) 0.086(3) Uani 0.3 1 d D . P H 2
H30D H 0.363173 1.052387 0.214007 0.130 Uiso 0.3 1 calc R U P H 2
H30E H 0.363824 1.046759 0.119579 0.130 Uiso 0.3 1 calc R U P H 2
H30F H 0.476196 1.010159 0.160941 0.130 Uiso 0.3 1 calc R U P H 2
C31A C 0.1370(8) 0.9329(7) 0.1434(5) 0.0699(19) Uani 0.3 1 d D . P H 2
H31D H 0.072878 0.872884 0.132866 0.105 Uiso 0.3 1 calc R U P H 2
H31E H 0.109817 0.962428 0.104897 0.105 Uiso 0.3 1 calc R U P H 2
H31F H 0.136124 0.973434 0.200329 0.105 Uiso 0.3 1 calc R U P H 2
C32 C 0.39506(15) 0.62973(10) 0.34861(8) 0.0350(3) Uani 1 1 d . . . . .
C33 C 0.28217(15) 0.50160(10) 0.35979(9) 0.0357(3) Uani 1 1 d . . . . .
C34 C 0.19156(15) 0.55791(10) 0.36290(8) 0.0336(3) Uani 1 1 d . . . . .
C35 C 0.26857(18) 0.40710(11) 0.36540(10) 0.0415(3) Uani 1 1 d . . . . .
C36 C 0.3767(2) 0.39028(14) 0.40921(12) 0.0580(5) Uani 1 1 d . . . . .
H36 H 0.456032 0.438510 0.433363 0.070 Uiso 1 1 calc R U . . .
C37 C 0.3675(4) 0.30296(18) 0.41712(15) 0.0813(8) Uani 1 1 d . . . . .
H37 H 0.439967 0.292537 0.447577 0.098 Uiso 1 1 calc R U . . .
C38 C 0.2540(4) 0.23155(18) 0.38107(18) 0.0869(9) Uani 1 1 d . . . . .
H38 H 0.248046 0.172641 0.387472 0.104 Uiso 1 1 calc R U . . .
C39 C 0.1480(3) 0.24602(15) 0.33524(18) 0.0788(8) Uani 1 1 d . . . . .
H39 H 0.070778 0.196512 0.309688 0.095 Uiso 1 1 calc R U . . .
C40 C 0.1550(2) 0.33375(13) 0.32671(13) 0.0555(4) Uani 1 1 d . . . . .
H40 H 0.083305 0.343194 0.294925 0.067 Uiso 1 1 calc R U . . .
C41 C 0.04573(15) 0.55533(11) 0.37452(8) 0.0360(3) Uani 1 1 d . . . . .
C42 C -0.03492(17) 0.48585(13) 0.39914(10) 0.0446(3) Uani 1 1 d . . . . .
H42 H 0.004135 0.439234 0.409239 0.054 Uiso 1 1 calc R U . . .
C43 C -0.17251(18) 0.48542(15) 0.40874(12) 0.0537(4) Uani 1 1 d . . . . .
H43 H -0.226674 0.437845 0.424470 0.064 Uiso 1 1 calc R U . . .
C44 C -0.23051(18) 0.55416(16) 0.39541(12) 0.0564(5) Uani 1 1 d . . . . .
H44 H -0.324130 0.553113 0.401409 0.068 Uiso 1 1 calc R U . . .
C45 C -0.15054(19) 0.62458(15) 0.37320(12) 0.0536(4) Uani 1 1 d . . . . .
H45 H -0.189550 0.672291 0.365318 0.064 Uiso 1 1 calc R U . . .
C46 C -0.01300(17) 0.62554(12) 0.36240(10) 0.0448(3) Uani 1 1 d . . . . .
H46 H 0.040568 0.673529 0.346907 0.054 Uiso 1 1 calc R U . . .
C47 C 0.33928(15) 0.85836(11) 0.40245(9) 0.0370(3) Uani 1 1 d . . . . .
H47 H 0.376096 0.825432 0.432607 0.044 Uiso 1 1 calc R U . . .
C48 C 0.26814(17) 0.92244(11) 0.44550(9) 0.0399(3) Uani 1 1 d . . . . .
H48 H 0.226008 0.953871 0.416053 0.048 Uiso 1 1 calc R U . . .
C49 C 0.25402(16) 0.94433(11) 0.53137(9) 0.0377(3) Uani 1 1 d . . . . .
C50 C 0.20024(16) 1.01707(11) 0.57974(9) 0.0395(3) Uani 1 1 d . . . . .
C51 C 0.20471(17) 1.01650(11) 0.66351(10) 0.0424(3) Uani 1 1 d . . . . .
C52 C 0.29171(18) 0.89100(11) 0.58644(9) 0.0417(3) Uani 1 1 d . . . . .
C53 C 0.2023(2) 0.79231(13) 0.56118(12) 0.0565(4) Uani 1 1 d . . . . .
H53A H 0.219092 0.764820 0.603371 0.085 Uiso 1 1 calc R U . . .
H53B H 0.224597 0.754076 0.508019 0.085 Uiso 1 1 calc R U . . .
H53C H 0.105867 0.794814 0.555964 0.085 Uiso 1 1 calc R U . . .
C54 C 0.4454(2) 0.89619(15) 0.60091(11) 0.0554(4) Uani 1 1 d . . . . .
H54A H 0.496395 0.960529 0.613024 0.083 Uiso 1 1 calc R U . . .
H54B H 0.474078 0.855467 0.551205 0.083 Uiso 1 1 calc R U . . .
H54C H 0.463690 0.875873 0.647737 0.083 Uiso 1 1 calc R U . . .
C55 C 0.14778(18) 1.08043(12) 0.54871(10) 0.0444(3) Uani 1 1 d . . . . .
C56 C 0.1687(2) 1.07615(13) 0.73499(11) 0.0502(4) Uani 1 1 d . . . . .
C57 C 0.1155(2) 1.15513(14) 0.73623(11) 0.0536(4) Uani 1 1 d . . . . .
C58 C 0.1898(3) 1.06097(18) 0.81267(13) 0.0711(6) Uani 1 1 d . . . . .

loop_
_atom_site_aniso_label
_atom_site_aniso_U_11
_atom_site_aniso_U_22
_atom_site_aniso_U_33
_atom_site_aniso_U_23
_atom_site_aniso_U_13
_atom_site_aniso_U_12
S1 0.03218(17) 0.0430(2) 0.03754(19) 0.01752(15) 0.00558(13) 0.01292(14)
O1 0.0361(5) 0.0366(5) 0.0382(5) 0.0138(4) 0.0057(4) 0.0129(4)
O2 0.0789(8) 0.0524(7) 0.0304(5) 0.0140(5) 0.0151(5) 0.0349(6)
N1 0.0474(7) 0.0463(7) 0.0306(6) 0.0113(5) 0.0099(5) 0.0157(6)
N2 0.0378(6) 0.0399(6) 0.0387(6) 0.0174(5) 0.0082(5) 0.0171(5)
N3 0.0803(11) 0.0564(9) 0.0674(10) 0.0294(8) 0.0095(9) 0.0301(9)
N4 0.0928(13) 0.0628(11) 0.0775(12) 0.0212(9) 0.0311(10) 0.0423(10)
N5 0.176(3) 0.156(3) 0.0508(11) 0.0428(14) 0.0396(14) 0.102(2)
C1 0.0702(14) 0.107(2) 0.116(2) 0.0721(18) 0.0206(14) 0.0387(14)
C2 0.0553(10) 0.0827(14) 0.0624(11) 0.0361(11) 0.0010(9) 0.0146(10)
C3 0.0565(10) 0.0586(10) 0.0500(9) 0.0260(8) 0.0050(8) 0.0130(8)
C4 0.0467(9) 0.1074(17) 0.0709(12) 0.0625(13) 0.0107(9) 0.0186(10)
C5 0.0411(15) 0.045(2) 0.037(2) 0.0155(16) 0.0064(16) 0.0115(16)
C6 0.0425(13) 0.0627(17) 0.0557(16) 0.0280(14) 0.0092(12) 0.0171(12)
C7 0.046(3) 0.067(3) 0.078(5) 0.030(4) 0.006(3) 0.008(2)
C8 0.0465(8) 0.0528(9) 0.0322(7) 0.0126(6) 0.0038(6) 0.0129(7)
C4A 0.0467(9) 0.1074(17) 0.0709(12) 0.0625(13) 0.0107(9) 0.0186(10)
C5A 0.048(3) 0.046(3) 0.035(3) 0.012(2) 0.009(2) 0.012(2)
C6A 0.046(2) 0.059(3) 0.047(2) 0.015(2) -0.0020(19) 0.002(2)
C7A 0.062(7) 0.064(5) 0.065(6) 0.024(4) 0.002(4) -0.002(5)
C8A 0.0465(8) 0.0528(9) 0.0322(7) 0.0126(6) 0.0038(6) 0.0129(7)
C9 0.0416(7) 0.0345(7) 0.0355(7) 0.0054(6) 0.0078(6) 0.0056(6)
C10 0.0513(9) 0.0408(8) 0.0367(7) 0.0027(6) 0.0106(6) 0.0048(7)
C11 0.0532(9) 0.0330(7) 0.0508(9) -0.0019(7) 0.0186(7) 0.0038(7)
C12 0.0471(8) 0.0286(7) 0.0656(11) 0.0061(7) 0.0149(8) 0.0067(6)
C13 0.0402(7) 0.0292(7) 0.0537(9) 0.0099(6) 0.0082(6) 0.0039(6)
C14 0.0472(8) 0.0363(8) 0.0622(10) 0.0197(7) 0.0034(7) 0.0086(6)
C15 0.0510(9) 0.0461(9) 0.0494(9) 0.0213(7) 0.0018(7) 0.0077(7)
C16 0.0455(8) 0.0463(8) 0.0379(7) 0.0148(6) 0.0061(6) 0.0096(6)
C17 0.0367(7) 0.0359(7) 0.0357(7) 0.0098(6) 0.0069(5) 0.0067(5)
C18 0.0380(7) 0.0313(7) 0.0393(7) 0.0071(6) 0.0073(6) 0.0039(5)
C19 0.0407(7) 0.0427(8) 0.0313(7) 0.0116(6) 0.0082(5) 0.0096(6)
C20 0.0450(8) 0.0485(8) 0.0360(7) 0.0152(6) 0.0107(6) 0.0173(6)
C21 0.0378(7) 0.0405(7) 0.0359(7) 0.0141(6) 0.0095(6) 0.0109(6)
C22 0.0392(7) 0.0412(7) 0.0349(7) 0.0150(6) 0.0100(5) 0.0129(6)
C23 0.0652(10) 0.0634(11) 0.0447(8) 0.0282(8) 0.0199(8) 0.0315(9)
C25 0.0517(8) 0.0526(9) 0.0401(8) 0.0200(7) 0.0109(7) 0.0254(7)
C26 0.0413(7) 0.0380(7) 0.0322(7) 0.0137(6) 0.0078(5) 0.0143(6)
C27 0.0350(6) 0.0346(7) 0.0333(7) 0.0139(5) 0.0065(5) 0.0088(5)
C24 0.0410(12) 0.0307(11) 0.0303(11) 0.0103(9) 0.0024(9) 0.0080(9)
C28 0.064(3) 0.028(3) 0.0359(15) 0.0157(17) 0.0002(16) 0.009(2)
C29 0.094(2) 0.0703(18) 0.0638(17) 0.0485(16) 0.0206(16) 0.0238(16)
C30 0.106(3) 0.0455(14) 0.0543(15) 0.0195(12) -0.0005(16) 0.0353(16)
C31 0.0724(18) 0.0528(15) 0.0608(17) 0.0229(13) -0.0233(16) 0.0097(14)
C24A 0.059(4) 0.044(3) 0.037(3) 0.019(3) 0.008(3) 0.014(3)
C28A 0.066(7) 0.020(6) 0.043(5) 0.013(4) 0.017(5) 0.010(5)
C29A 0.132(8) 0.084(5) 0.044(3) 0.028(4) 0.013(4) 0.050(5)
C30A 0.087(6) 0.069(5) 0.113(7) 0.064(5) -0.024(6) -0.007(5)
C31A 0.068(4) 0.086(5) 0.073(5) 0.045(4) 0.006(3) 0.027(4)
C32 0.0379(7) 0.0393(7) 0.0307(6) 0.0124(5) 0.0047(5) 0.0139(6)
C33 0.0413(7) 0.0374(7) 0.0316(6) 0.0125(5) 0.0074(5) 0.0146(6)
C34 0.0381(7) 0.0350(7) 0.0296(6) 0.0114(5) 0.0049(5) 0.0113(5)
C35 0.0557(9) 0.0383(7) 0.0384(7) 0.0150(6) 0.0190(6) 0.0220(7)
C36 0.0858(13) 0.0523(10) 0.0478(9) 0.0200(8) 0.0099(9) 0.0370(10)
C37 0.141(2) 0.0645(14) 0.0645(13) 0.0335(11) 0.0230(14) 0.0605(17)
C38 0.145(3) 0.0576(13) 0.0935(17) 0.0476(13) 0.0651(18) 0.0538(16)
C39 0.0949(17) 0.0426(10) 0.1023(18) 0.0235(11) 0.0570(15) 0.0153(10)
C40 0.0592(10) 0.0416(9) 0.0679(11) 0.0167(8) 0.0278(9) 0.0154(8)
C41 0.0363(7) 0.0423(7) 0.0283(6) 0.0077(5) 0.0030(5) 0.0140(6)
C42 0.0431(8) 0.0527(9) 0.0433(8) 0.0188(7) 0.0109(6) 0.0170(7)
C43 0.0433(8) 0.0684(11) 0.0513(9) 0.0213(8) 0.0149(7) 0.0131(8)
C44 0.0377(8) 0.0810(13) 0.0509(9) 0.0160(9) 0.0100(7) 0.0239(8)
C45 0.0461(9) 0.0629(11) 0.0549(10) 0.0142(8) 0.0043(7) 0.0296(8)
C46 0.0421(8) 0.0470(8) 0.0464(8) 0.0132(7) 0.0032(6) 0.0179(6)
C47 0.0433(7) 0.0390(7) 0.0325(7) 0.0140(6) 0.0069(6) 0.0140(6)
C48 0.0497(8) 0.0437(8) 0.0322(7) 0.0147(6) 0.0086(6) 0.0200(6)
C49 0.0442(7) 0.0385(7) 0.0335(7) 0.0123(6) 0.0074(6) 0.0158(6)
C50 0.0468(8) 0.0397(7) 0.0342(7) 0.0110(6) 0.0092(6) 0.0166(6)
C51 0.0513(8) 0.0419(8) 0.0369(7) 0.0115(6) 0.0109(6) 0.0192(7)
C52 0.0599(9) 0.0411(8) 0.0294(7) 0.0111(6) 0.0119(6) 0.0238(7)
C53 0.0832(13) 0.0436(9) 0.0455(9) 0.0167(7) 0.0166(9) 0.0158(9)
C54 0.0651(11) 0.0661(11) 0.0414(8) 0.0169(8) 0.0028(8) 0.0325(9)
C55 0.0529(9) 0.0407(8) 0.0420(8) 0.0122(6) 0.0107(7) 0.0185(7)
C56 0.0635(10) 0.0528(9) 0.0374(8) 0.0112(7) 0.0153(7) 0.0250(8)
C57 0.0626(10) 0.0516(10) 0.0455(9) 0.0082(7) 0.0185(8) 0.0223(8)
C58 0.1012(17) 0.0819(15) 0.0410(10) 0.0149(9) 0.0237(10) 0.0516(14)

loop_
_atom_type_symbol
_atom_type_description
_atom_type_scat_dispersion_real
_atom_type_scat_dispersion_imag
_atom_type_scat_source
C C 0.0181 0.0091 'International Tables Vol C Tables 4.2.6.8 and 6.1.1.4'
H H 0.0000 0.0000 'International Tables Vol C Tables 4.2.6.8 and 6.1.1.4'
N N 0.0311 0.0180 'International Tables Vol C Tables 4.2.6.8 and 6.1.1.4'
O O 0.0492 0.0322 'International Tables Vol C Tables 4.2.6.8 and 6.1.1.4'
S S 0.3331 0.5567 'International Tables Vol C Tables 4.2.6.8 and 6.1.1.4'

loop_
_geom_angle_atom_site_label_1
_geom_angle_atom_site_label_2
_geom_angle_atom_site_label_3
_geom_angle
_geom_angle_site_symmetry_1
_geom_angle_site_symmetry_3
_geom_angle_publ_flag
C32 S1 C27 102.83(6) . . ?
C32 O1 C34 105.13(11) . . ?
C51 O2 C52 110.44(11) . . ?
C9 N1 C19 110.66(13) . . ?
C9 N1 C8A 123.85(12) . . ?
C19 N1 C8A 125.28(13) . . ?
C9 N1 C8 123.85(12) . . ?
C19 N1 C8 125.28(13) . . ?
C32 N2 C33 105.19(12) . . ?
C2 C1 H1A 109.5 . . ?
C2 C1 H1B 109.5 . . ?
H1A C1 H1B 109.5 . . ?
C2 C1 H1C 109.5 . . ?
H1A C1 H1C 109.5 . . ?
H1B C1 H1C 109.5 . . ?
C1 C2 C3 114.8(2) . . ?
C1 C2 H2A 108.6 . . ?
C3 C2 H2A 108.6 . . ?
C1 C2 H2B 108.6 . . ?
C3 C2 H2B 108.6 . . ?
H2A C2 H2B 107.5 . . ?
C4A C3 C2 113.81(17) . . ?
C4 C3 C2 113.81(17) . . ?
C4 C3 H3AA 108.8 . . ?
C2 C3 H3AA 108.8 . . ?
C4 C3 H3AB 108.8 . . ?
C2 C3 H3AB 108.8 . . ?
H3AA C3 H3AB 107.7 . . ?
C4A C3 H3A 108.8 . . ?
C2 C3 H3A 108.8 . . ?
C4A C3 H3B 108.8 . . ?
C2 C3 H3B 108.8 . . ?
H3A C3 H3B 107.7 . . ?
C3 C4 C5 108.3(2) . . ?
C3 C4 H4A 110.0 . . ?
C5 C4 H4A 110.0 . . ?
C3 C4 H4B 110.0 . . ?
C5 C4 H4B 110.0 . . ?
H4A C4 H4B 108.4 . . ?
C6 C5 C4 112.6(3) . . ?
C6 C5 C8 111.2(3) . . ?
C4 C5 C8 102.2(3) . . ?
C6 C5 H5 110.2 . . ?
C4 C5 H5 110.2 . . ?
C8 C5 H5 110.2 . . ?
C7 C6 C5 114.1(4) . . ?
C7 C6 H6A 108.7 . . ?
C5 C6 H6A 108.7 . . ?
C7 C6 H6B 108.7 . . ?
C5 C6 H6B 108.7 . . ?
H6A C6 H6B 107.6 . . ?
C6 C7 H7A 109.5 . . ?
C6 C7 H7B 109.5 . . ?
H7A C7 H7B 109.5 . . ?
C6 C7 H7C 109.5 . . ?
H7A C7 H7C 109.5 . . ?
H7B C7 H7C 109.5 . . ?
N1 C8 C5 114.26(18) . . ?
N1 C8 H8A 108.7 . . ?
C5 C8 H8A 108.7 . . ?
N1 C8 H8B 108.7 . . ?
C5 C8 H8B 108.7 . . ?
H8A C8 H8B 107.6 . . ?
C3 C4A C5A 125.6(3) . . ?
C3 C4A H4AA 105.9 . . ?
C5A C4A H4AA 105.9 . . ?
C3 C4A H4AB 105.9 . . ?
C5A C4A H4AB 105.9 . . ?
H4AA C4A H4AB 106.2 . . ?
C8A C5A C6A 112.6(4) . . ?
C8A C5A C4A 111.6(4) . . ?
C6A C5A C4A 104.1(4) . . ?
C8A C5A H5A 109.4 . . ?
C6A C5A H5A 109.4 . . ?
C4A C5A H5A 109.4 . . ?
C7A C6A C5A 113.6(7) . . ?
C7A C6A H6AA 108.8 . . ?
C5A C6A H6AA 108.8 . . ?
C7A C6A H6AB 108.8 . . ?
C5A C6A H6AB 108.8 . . ?
H6AA C6A H6AB 107.7 . . ?
C6A C7A H7AA 109.5 . . ?
C6A C7A H7AB 109.5 . . ?
H7AA C7A H7AB 109.5 . . ?
C6A C7A H7AC 109.5 . . ?
H7AA C7A H7AC 109.5 . . ?
H7AB C7A H7AC 109.5 . . ?
C5A C8A N1 117.4(3) . . ?
C5A C8A H8AA 107.9 . . ?
N1 C8A H8AA 107.9 . . ?
C5A C8A H8AB 107.9 . . ?
N1 C8A H8AB 107.9 . . ?
H8AA C8A H8AB 107.2 . . ?
C10 C9 N1 133.07(15) . . ?
C10 C9 C18 120.02(15) . . ?
N1 C9 C18 106.91(12) . . ?
C9 C10 C11 117.01(16) . . ?
C9 C10 H10 121.5 . . ?
C11 C10 H10 121.5 . . ?
C12 C11 C10 123.38(15) . . ?
C12 C11 H11 118.3 . . ?
C10 C11 H11 118.3 . . ?
C11 C12 C13 119.96(16) . . ?
C11 C12 H12 120.0 . . ?
C13 C12 H12 120.0 . . ?
C18 C13 C14 114.94(15) . . ?
C18 C13 C12 115.85(16) . . ?
C14 C13 C12 129.20(16) . . ?
C15 C14 C13 120.29(16) . . ?
C15 C14 H14 119.9 . . ?
C13 C14 H14 119.9 . . ?
C14 C15 C16 123.09(16) . . ?
C14 C15 H15 118.5 . . ?
C16 C15 H15 118.5 . . ?
C17 C16 C15 118.10(15) . . ?
C17 C16 H16 120.9 . . ?
C15 C16 H16 120.9 . . ?
C16 C17 C18 117.57(15) . . ?
C16 C17 C19 136.59(14) . . ?
C18 C17 C19 105.83(13) . . ?
C13 C18 C9 123.78(14) . . ?
C13 C18 C17 125.94(15) . . ?
C9 C18 C17 110.26(14) . . ?
C20 C19 N1 121.75(14) . . ?
C20 C19 C17 131.92(14) . . ?
N1 C19 C17 106.33(13) . . ?
C19 C20 C21 125.75(15) . . ?
C19 C20 H20 117.1 . . ?
C21 C20 H20 117.1 . . ?
C22 C21 C20 124.54(14) . . ?
C22 C21 H21 117.7 . . ?
C20 C21 H21 117.7 . . ?
C21 C22 C27 122.69(13) . . ?
C21 C22 C23 118.89(13) . . ?
C27 C22 C23 118.31(13) . . ?
C24A C23 C22 117.8(3) . . ?
C24 C23 C22 115.07(15) . . ?
C24 C23 H23A 108.5 . . ?
C22 C23 H23A 108.5 . . ?
C24 C23 H23B 108.5 . . ?
C22 C23 H23B 108.5 . . ?
H23A C23 H23B 107.5 . . ?
C24A C23 H23C 107.9 . . ?
C22 C23 H23C 107.9 . . ?
C24A C23 H23D 107.9 . . ?
C22 C23 H23D 107.9 . . ?
H23C C23 H23D 107.2 . . ?
C24A C25 C26 119.8(3) . . ?
C26 C25 C24 112.08(14) . . ?
C26 C25 H25A 109.2 . . ?
C24 C25 H25A 109.2 . . ?
C26 C25 H25B 109.2 . . ?
C24 C25 H25B 109.2 . . ?
H25A C25 H25B 107.9 . . ?
C24A C25 H25C 107.4 . . ?
C26 C25 H25C 107.4 . . ?
C24A C25 H25D 107.4 . . ?
C26 C25 H25D 107.4 . . ?
H25C C25 H25D 106.9 . . ?
C27 C26 C47 121.83(13) . . ?
C27 C26 C25 118.43(13) . . ?
C47 C26 C25 119.72(13) . . ?
C26 C27 C22 123.38(13) . . ?
C26 C27 S1 119.61(11) . . ?
C22 C27 S1 116.92(11) . . ?
C23 C24 C25 110.84(19) . . ?
C23 C24 C28 114.1(3) . . ?
C25 C24 C28 113.0(3) . . ?
C23 C24 H24 106.0 . . ?
C25 C24 H24 106.0 . . ?
C28 C24 H24 106.0 . . ?
C30 C28 C29 110.8(4) . . ?
C30 C28 C31 107.7(5) . . ?
C29 C28 C31 108.9(4) . . ?
C30 C28 C24 109.6(4) . . ?
C29 C28 C24 108.5(4) . . ?
C31 C28 C24 111.4(4) . . ?
C28 C29 H29A 109.5 . . ?
C28 C29 H29B 109.5 . . ?
H29A C29 H29B 109.5 . . ?
C28 C29 H29C 109.5 . . ?
H29A C29 H29C 109.5 . . ?
H29B C29 H29C 109.5 . . ?
C28 C30 H30A 109.5 . . ?
C28 C30 H30B 109.5 . . ?
H30A C30 H30B 109.5 . . ?
C28 C30 H30C 109.5 . . ?
H30A C30 H30C 109.5 . . ?
H30B C30 H30C 109.5 . . ?
C28 C31 H31A 109.5 . . ?
C28 C31 H31B 109.5 . . ?
H31A C31 H31B 109.5 . . ?
C28 C31 H31C 109.5 . . ?
H31A C31 H31C 109.5 . . ?
H31B C31 H31C 109.5 . . ?
C25 C24A C23 120.7(5) . . ?
C25 C24A C28A 118.5(7) . . ?
C23 C24A C28A 116.7(6) . . ?
C25 C24A H24A 96.8 . . ?
C23 C24A H24A 96.8 . . ?
C28A C24A H24A 96.8 . . ?
C24A C28A C29A 112.5(10) . . ?
C24A C28A C30A 113.4(10) . . ?
C29A C28A C30A 108.3(10) . . ?
C24A C28A C31A 111.5(9) . . ?
C29A C28A C31A 104.9(10) . . ?
C30A C28A C31A 105.7(10) . . ?
C28A C29A H29D 109.5 . . ?
C28A C29A H29E 109.5 . . ?
H29D C29A H29E 109.5 . . ?
C28A C29A H29F 109.5 . . ?
H29D C29A H29F 109.5 . . ?
H29E C29A H29F 109.5 . . ?
C28A C30A H30D 109.5 . . ?
C28A C30A H30E 109.5 . . ?
H30D C30A H30E 109.5 . . ?
C28A C30A H30F 109.5 . . ?
H30D C30A H30F 109.5 . . ?
H30E C30A H30F 109.5 . . ?
C28A C31A H31D 109.5 . . ?
C28A C31A H31E 109.5 . . ?
H31D C31A H31E 109.5 . . ?
C28A C31A H31F 109.5 . . ?
H31D C31A H31F 109.5 . . ?
H31E C31A H31F 109.5 . . ?
N2 C32 O1 114.13(13) . . ?
N2 C32 S1 124.47(11) . . ?
O1 C32 S1 121.11(11) . . ?
C34 C33 N2 108.53(13) . . ?
C34 C33 C35 133.27(14) . . ?
N2 C33 C35 118.19(13) . . ?
C33 C34 O1 107.02(12) . . ?
C33 C34 C41 137.98(14) . . ?
O1 C34 C41 114.95(12) . . ?
C40 C35 C36 119.13(17) . . ?
C40 C35 C33 122.62(16) . . ?
C36 C35 C33 118.21(16) . . ?
C37 C36 C35 120.2(2) . . ?
C37 C36 H36 119.9 . . ?
C35 C36 H36 119.9 . . ?
C38 C37 C36 120.6(2) . . ?
C38 C37 H37 119.7 . . ?
C36 C37 H37 119.7 . . ?
C37 C38 C39 120.0(2) . . ?
C37 C38 H38 120.0 . . ?
C39 C38 H38 120.0 . . ?
C38 C39 C40 120.3(3) . . ?
C38 C39 H39 119.8 . . ?
C40 C39 H39 119.8 . . ?
C35 C40 C39 119.7(2) . . ?
C35 C40 H40 120.2 . . ?
C39 C40 H40 120.2 . . ?
C46 C41 C42 119.02(14) . . ?
C46 C41 C34 119.04(14) . . ?
C42 C41 C34 121.92(14) . . ?
C43 C42 C41 120.15(16) . . ?
C43 C42 H42 119.9 . . ?
C41 C42 H42 119.9 . . ?
C44 C43 C42 120.53(18) . . ?
C44 C43 H43 119.7 . . ?
C42 C43 H43 119.7 . . ?
C43 C44 C45 119.71(16) . . ?
C43 C44 H44 120.1 . . ?
C45 C44 H44 120.1 . . ?
C44 C45 C46 120.54(17) . . ?
C44 C45 H45 119.7 . . ?
C46 C45 H45 119.7 . . ?
C45 C46 C41 120.02(17) . . ?
C45 C46 H46 120.0 . . ?
C41 C46 H46 120.0 . . ?
C48 C47 C26 127.56(14) . . ?
C48 C47 H47 116.2 . . ?
C26 C47 H47 116.2 . . ?
C47 C48 C49 124.10(14) . . ?
C47 C48 H48 117.9 . . ?
C49 C48 H48 117.9 . . ?
C50 C49 C48 125.99(14) . . ?
C50 C49 C52 107.68(12) . . ?
C48 C49 C52 126.31(13) . . ?
C49 C50 C55 124.04(14) . . ?
C49 C50 C51 109.15(13) . . ?
C55 C50 C51 126.80(14) . . ?
O2 C51 C56 118.68(15) . . ?
O2 C51 C50 109.89(13) . . ?
C56 C51 C50 131.42(16) . . ?
O2 C52 C49 102.81(11) . . ?
O2 C52 C53 106.83(13) . . ?
C49 C52 C53 112.41(14) . . ?
O2 C52 C54 104.79(13) . . ?
C49 C52 C54 114.62(14) . . ?
C53 C52 C54 114.07(15) . . ?
C52 C53 H53A 109.5 . . ?
C52 C53 H53B 109.5 . . ?
H53A C53 H53B 109.5 . . ?
C52 C53 H53C 109.5 . . ?
H53A C53 H53C 109.5 . . ?
H53B C53 H53C 109.5 . . ?
C52 C54 H54A 109.5 . . ?
C52 C54 H54B 109.5 . . ?
H54A C54 H54B 109.5 . . ?
C52 C54 H54C 109.5 . . ?
H54A C54 H54C 109.5 . . ?
H54B C54 H54C 109.5 . . ?
N3 C55 C50 175.98(19) . . ?
C51 C56 C57 122.89(16) . . ?
C51 C56 C58 119.59(17) . . ?
C57 C56 C58 117.49(16) . . ?
N4 C57 C56 177.6(2) . . ?
N5 C58 C56 179.6(3) . . ?

loop_
_geom_bond_atom_site_label_1
_geom_bond_atom_site_label_2
_geom_bond_distance
_geom_bond_site_symmetry_2
_geom_bond_publ_flag
S1 C32 1.7440(15) . ?
S1 C27 1.8034(14) . ?
O1 C32 1.3449(17) . ?
O1 C34 1.3899(18) . ?
O2 C51 1.335(2) . ?
O2 C52 1.4761(17) . ?
N1 C9 1.390(2) . ?
N1 C19 1.3926(19) . ?
N1 C8A 1.458(2) . ?
N1 C8 1.458(2) . ?
N2 C32 1.2935(19) . ?
N2 C33 1.399(2) . ?
N3 C55 1.143(2) . ?
N4 C57 1.147(3) . ?
N5 C58 1.135(3) . ?
C1 C2 1.499(3) . ?
C1 H1A 0.9700 . ?
C1 H1B 0.9700 . ?
C1 H1C 0.9700 . ?
C2 C3 1.510(3) . ?
C2 H2A 0.9800 . ?
C2 H2B 0.9800 . ?
C3 C4A 1.502(3) . ?
C3 C4 1.502(3) . ?
C3 H3AA 0.9800 . ?
C3 H3AB 0.9800 . ?
C3 H3A 0.9800 . ?
C3 H3B 0.9800 . ?
C4 C5 1.575(4) . ?
C4 H4A 0.9800 . ?
C4 H4B 0.9800 . ?
C5 C6 1.519(5) . ?
C5 C8 1.602(4) . ?
C5 H5 0.9900 . ?
C6 C7 1.509(14) . ?
C6 H6A 0.9800 . ?
C6 H6B 0.9800 . ?
C7 H7A 0.9700 . ?
C7 H7B 0.9700 . ?
C7 H7C 0.9700 . ?
C8 H8A 0.9800 . ?
C8 H8B 0.9800 . ?
C4A C5A 1.559(7) . ?
C4A H4AA 0.9800 . ?
C4A H4AB 0.9800 . ?
C5A C8A 1.428(6) . ?
C5A C6A 1.528(7) . ?
C5A H5A 0.9900 . ?
C6A C7A 1.524(16) . ?
C6A H6AA 0.9800 . ?
C6A H6AB 0.9800 . ?
C7A H7AA 0.9700 . ?
C7A H7AB 0.9700 . ?
C7A H7AC 0.9700 . ?
C8A H8AA 0.9800 . ?
C8A H8AB 0.9800 . ?
C9 C10 1.376(2) . ?
C9 C18 1.400(2) . ?
C10 C11 1.417(3) . ?
C10 H10 0.9400 . ?
C11 C12 1.371(3) . ?
C11 H11 0.9400 . ?
C12 C13 1.427(2) . ?
C12 H12 0.9400 . ?
C13 C18 1.394(2) . ?
C13 C14 1.410(3) . ?
C14 C15 1.386(3) . ?
C14 H14 0.9400 . ?
C15 C16 1.404(2) . ?
C15 H15 0.9400 . ?
C16 C17 1.388(2) . ?
C16 H16 0.9400 . ?
C17 C18 1.401(2) . ?
C17 C19 1.468(2) . ?
C19 C20 1.378(2) . ?
C20 C21 1.401(2) . ?
C20 H20 0.9400 . ?
C21 C22 1.380(2) . ?
C21 H21 0.9400 . ?
C22 C27 1.425(2) . ?
C22 C23 1.511(2) . ?
C23 C24A 1.453(7) . ?
C23 C24 1.497(3) . ?
C23 H23A 0.9800 . ?
C23 H23B 0.9800 . ?
C23 H23C 0.9800 . ?
C23 H23D 0.9800 . ?
C25 C24A 1.416(6) . ?
C25 C26 1.511(2) . ?
C25 C24 1.531(3) . ?
C25 H25A 0.9800 . ?
C25 H25B 0.9800 . ?
C25 H25C 0.9800 . ?
C25 H25D 0.9800 . ?
C26 C27 1.393(2) . ?
C26 C47 1.416(2) . ?
C24 C28 1.584(7) . ?
C24 H24 0.9900 . ?
C28 C30 1.512(7) . ?
C28 C29 1.520(6) . ?
C28 C31 1.531(6) . ?
C29 H29A 0.9700 . ?
C29 H29B 0.9700 . ?
C29 H29C 0.9700 . ?
C30 H30A 0.9700 . ?
C30 H30B 0.9700 . ?
C30 H30C 0.9700 . ?
C31 H31A 0.9700 . ?
C31 H31B 0.9700 . ?
C31 H31C 0.9700 . ?
C24A C28A 1.498(19) . ?
C24A H24A 0.9900 . ?
C28A C29A 1.543(14) . ?
C28A C30A 1.544(11) . ?
C28A C31A 1.551(14) . ?
C29A H29D 0.9700 . ?
C29A H29E 0.9700 . ?
C29A H29F 0.9700 . ?
C30A H30D 0.9700 . ?
C30A H30E 0.9700 . ?
C30A H30F 0.9700 . ?
C31A H31D 0.9700 . ?
C31A H31E 0.9700 . ?
C31A H31F 0.9700 . ?
C33 C34 1.363(2) . ?
C33 C35 1.471(2) . ?
C34 C41 1.469(2) . ?
C35 C40 1.390(3) . ?
C35 C36 1.397(3) . ?
C36 C37 1.382(3) . ?
C36 H36 0.9400 . ?
C37 C38 1.367(5) . ?
C37 H37 0.9400 . ?
C38 C39 1.381(5) . ?
C38 H38 0.9400 . ?
C39 C40 1.395(3) . ?
C39 H39 0.9400 . ?
C40 H40 0.9400 . ?
C41 C46 1.394(2) . ?
C41 C42 1.395(2) . ?
C42 C43 1.386(2) . ?
C42 H42 0.9400 . ?
C43 C44 1.378(3) . ?
C43 H43 0.9400 . ?
C44 C45 1.380(3) . ?
C44 H44 0.9400 . ?
C45 C46 1.388(2) . ?
C45 H45 0.9400 . ?
C46 H46 0.9400 . ?
C47 C48 1.368(2) . ?
C47 H47 0.9400 . ?
C48 C49 1.412(2) . ?
C48 H48 0.9400 . ?
C49 C50 1.379(2) . ?
C49 C52 1.514(2) . ?
C50 C55 1.422(2) . ?
C50 C51 1.430(2) . ?
C51 C56 1.379(2) . ?
C52 C53 1.514(3) . ?
C52 C54 1.522(3) . ?
C53 H53A 0.9700 . ?
C53 H53B 0.9700 . ?
C53 H53C 0.9700 . ?
C54 H54A 0.9700 . ?
C54 H54B 0.9700 . ?
C54 H54C 0.9700 . ?
C56 C57 1.417(3) . ?
C56 C58 1.431(3) . ?
